data_1554711
loop_
_publ_author_name
'Bar\/l\'og, Maciej'
'Kulai, Ihor'
'Ji, Xiaozhou'
'Bhuvanesh, Nattamai'
'Dey, Somnath'
'Sliwinski, Eric Pierre'
'Bazzi, Hassan S.'
'Fang, Lei'
'Al-Hashimi, Mohammed'

_publ_section_title
;
 Synthesis, characterization and crystal structures of novel fluorinated
 di(thiazolyl)benzene derivatives
;
_journal_issue 6
_journal_name_full 'Organic Chemistry Frontiers'
_journal_page_first 780
_journal_paper_doi 10.1039/C9QO00044E
_journal_volume 6
_journal_year 2019
_chemical_formula_moiety '1.4(C8.54 H4.27 F0.71 N1.42 S1.42)'
_chemical_formula_sum 'C12 H6 F N2 S2'
_chemical_formula_weight 261.31
_space_group_crystal_system monoclinic
_space_group_IT_number 14
_space_group_name_Hall '-P 2yn'
_space_group_name_H-M_alt 'P 1 21/n 1'
_atom_sites_solution_hydrogens geom
_atom_sites_solution_primary direct
_audit_creation_date 2017-08-18
_audit_creation_method
;
Olex2 1.2-beta
(compiled 2017.03.28 svn.r3405 for OlexSys, GUI svn.r5335)
;
_audit_update_record
;
2018-07-19 deposited with the CCDC.
2019-01-30 downloaded from the CCDC.
;
_cell_angle_alpha 90
_cell_angle_beta 95.890(4)
_cell_angle_gamma 90
_cell_formula_units_Z 2
_cell_length_a 5.9315(6)
_cell_length_b 4.9497(5)
_cell_length_c 18.794(2)
_cell_measurement_reflns_used 3497
_cell_measurement_temperature 100.0
_cell_measurement_theta_max 25.701
_cell_measurement_theta_min 3.272
_cell_volume 548.86(10)
_computing_cell_refinement 'SAINT v8.37A (Bruker, 2015)'
_computing_data_reduction 'SAINT v8.37A (Bruker, 2015)'
_computing_molecular_graphics 'Olex2 (Dolomanov et al., 2009)'
_computing_publication_material 'Olex2 (Dolomanov et al., 2009)'
_computing_structure_refinement 'ShelXL (Sheldrick, 2015)'
_computing_structure_solution 'ShelXT (Sheldrick, 2015)'
_diffrn_ambient_temperature 100.0
_diffrn_detector 'Bruker APEX2 area detector'
_diffrn_detector_area_resol_mean 7.9
_diffrn_detector_type 'CCD area detector'
_diffrn_measured_fraction_theta_full 0.964
_diffrn_measured_fraction_theta_max 0.964
_diffrn_measurement_device 'three-circle diffractometer'
_diffrn_measurement_device_type 'Bruker APEX-II CCD'
_diffrn_measurement_method '\f and \w scans'
_diffrn_radiation_monochromator 'mirror optics'
_diffrn_radiation_probe x-ray
_diffrn_radiation_type MoK\a
_diffrn_radiation_wavelength 0.71073
_diffrn_reflns_av_R_equivalents 0.0586
_diffrn_reflns_av_unetI/netI 0.0268
_diffrn_reflns_Laue_measured_fraction_full 0.964
_diffrn_reflns_Laue_measured_fraction_max 0.964
_diffrn_reflns_limit_h_max 6
_diffrn_reflns_limit_h_min -6
_diffrn_reflns_limit_k_max 5
_diffrn_reflns_limit_k_min 0
_diffrn_reflns_limit_l_max 20
_diffrn_reflns_limit_l_min 0
_diffrn_reflns_number 1289
_diffrn_reflns_point_group_measured_fraction_full 0.964
_diffrn_reflns_point_group_measured_fraction_max 0.964
_diffrn_reflns_theta_full 22.487
_diffrn_reflns_theta_max 22.487
_diffrn_reflns_theta_min 2.179
_diffrn_source 'microfocus sealed X-ray tube'
_diffrn_source_type 'Incoatec I\ms'
_diffrn_standards_number 0
_exptl_absorpt_coefficient_mu 0.472
_exptl_absorpt_correction_T_max 0.745
_exptl_absorpt_correction_T_min 0.558
_exptl_absorpt_correction_type multi-scan
_exptl_absorpt_process_details
;
 TWINABS-2012/1 (Bruker,2012) was used for absorption correction.
 
For component 1:
 wR2(int) was 0.1439 before and 0.0601 after correction.
 The Ratio of minimum to maximum transmission not present.
 The \l/2 correction factor is Not present
 
For component 2:
 wR2(int) was 0.1654 before and 0.0805 after correction.
 The Ratio of minimum to maximum transmission is 0.76.
 The \l/2 correction factor is Not present

Final HKLF 4 output contains 10163 reflections, Rint = 0.0586
 (7686 with I > 3sig(I), Rint = 0.0567)
;
_exptl_crystal_colour yellow
_exptl_crystal_colour_primary yellow
_exptl_crystal_density_diffrn 1.581
_exptl_crystal_description block
_exptl_crystal_F_000 266
_exptl_crystal_size_max 0.222
_exptl_crystal_size_mid 0.135
_exptl_crystal_size_min 0.094
_refine_diff_density_max 0.352
_refine_diff_density_min -0.333
_refine_diff_density_rms 0.090
_refine_ls_extinction_coef 0.031(8)
_refine_ls_extinction_expression Fc^*^=kFc[1+0.001xFc^2^\l^3^/sin(2\q)]^-1/4^
_refine_ls_extinction_method 'SHELXL-2017/1 (Sheldrick 2017)'
_refine_ls_goodness_of_fit_ref 1.174
_refine_ls_hydrogen_treatment constr
_refine_ls_matrix_type full
_refine_ls_number_parameters 130
_refine_ls_number_reflns 1289
_refine_ls_number_restraints 468
_refine_ls_restrained_S_all 1.037
_refine_ls_R_factor_all 0.0928
_refine_ls_R_factor_gt 0.0818
_refine_ls_shift/su_max 0.000
_refine_ls_shift/su_mean 0.000
_refine_ls_structure_factor_coef Fsqd
_refine_ls_weighting_details 'w=1/[\s^2^(Fo^2^)+(0.0262P)^2^+1.6061P] where P=(Fo^2^+2Fc^2^)/3'
_refine_ls_weighting_scheme calc
_refine_ls_wR_factor_gt 0.1515
_refine_ls_wR_factor_ref 0.1590
_reflns_Friedel_coverage 0.000
_reflns_number_gt 1156
_reflns_number_total 1289
_reflns_threshold_expression 'I > 2\s(I)'
_cod_data_source_file c9qo00044e2.cif
_cod_data_source_block 4
_cod_original_cell_volume 548.85(10)
_cod_database_code 1554711
_shelx_shelxl_version_number 2017/1
_shelx_space_group_comment
;
The symmetry employed for this shelxl refinement is uniquely defined
by the following loop, which should always be used as a source of
symmetry information in preference to the above space-group names.
They are only intended as comments.
;
_shelx_estimated_absorpt_t_max 0.957
_shelx_estimated_absorpt_t_min 0.902
_olex2_refinement_description
;
1. Twinned data refinement
 Scales: 0.860(3)
 0.140(3)
2. Fixed Uiso
 At 1.2 times of:
  All C(H) groups
3. Restrained distances
 C3-C1_$1 \\sim C2_$1-C1_$1 \\sim C3_$1-C2_$1 \\sim C3_$1-C1 \\sim C2-C1 \\sim
C3-C2 \\sim C3A-C1A_$1
 \\sim C2A_$1-C1A_$1 \\sim C3A_$1-C2A_$1 \\sim C3A_$1-C1A \\sim C2A-C1A \\sim
C3A-C2A
 with sigma of 0.005
4. Uiso/Uaniso restraints and constraints
C1 \\sim C2 \\sim C3 \\sim C4 \\sim C5 \\sim C6 \\sim F3 \\sim N2 \\sim S1
\\sim C1A \\sim C2A \\sim C3A \\sim C4A \\sim C5A \\sim C6A \\sim F3A \\sim N2A
\\sim S1A: within 2A with sigma of 0.005 and sigma for terminal atoms of 0.01
Uanis(N2) = Uanis(N2A)
Uanis(S1A) = Uanis(S1)
Uanis(F3) = Uanis(F3A)
Uanis(C2) = Uanis(C2A)
Uanis(C1) = Uanis(C1A)
Uanis(C3) = Uanis(C3A)
5. Rigid body (RIGU) restrains
 C1, C2, C3, C4, C5, C6, F3, N2, S1, C1A, C2A, C3A, C4A, C5A, C6A, F3A, N2A, S1A
 with sigma for 1-2 distances of 0.005 and sigma for 1-3 distances of 0.005
6. Same fragment restrains
{C1, C2, C3, C4, C5, C6, F3, N2, S1} sigma for 1-2: 0.005, 1-3: 0.04
as
{C1A, C2A, C3A, C4A, C5A, C6A, F3A, N2A, S1A}
7. Others
 Sof(C1A)=Sof(H1A)=Sof(C2A)=Sof(C3A)=Sof(C4A)=Sof(C5A)=Sof(H5A)=Sof(C6A)=
 Sof(H6A)=Sof(N2A)=Sof(S1A)=1-FVAR(1)
 Sof(F3A)=0.5*(1-FVAR(2))
 Sof(F3)=0.5*FVAR(2)
 Sof(C1)=Sof(H1)=Sof(C2)=Sof(C3)=Sof(C4)=Sof(C5)=Sof(H5)=Sof(C6)=Sof(H6)=
 Sof(N2)=Sof(S1)=FVAR(1)
8.a Aromatic/amide H refined with riding coordinates:
 C1(H1), C5(H5), C6(H6), C1A(H1A), C5A(H5A), C6A(H6A)
;
_olex2_submission_special_instructions 'No special instructions were received'

loop_
_space_group_symop_operation_xyz
'x, y, z'
'-x+1/2, y+1/2, -z+1/2'
'-x, -y, -z'
'x-1/2, -y-1/2, z-1/2'

loop_
_atom_site_label
_atom_site_type_symbol
_atom_site_fract_x
_atom_site_fract_y
_atom_site_fract_z
_atom_site_U_iso_or_equiv
_atom_site_adp_type
_atom_site_occupancy
_atom_site_site_symmetry_order
_atom_site_calc_flag
_atom_site_refinement_flags_posn
_atom_site_refinement_flags_adp
_atom_site_refinement_flags_occupancy
_atom_site_disorder_assembly
_atom_site_disorder_group
C1 C 0.698(2) 1.137(4) 0.5058(8) 0.0378(17) Uani 0.712(5) 1 d D U P A 1
H1 H 0.838160 1.231150 0.511939 0.045 Uiso 0.712(5) 1 calc R . P A 1
C2 C 0.6565(19) 0.942(4) 0.5563(8) 0.0364(14) Uani 0.712(5) 1 d D U P A 1
C3 C 0.454(2) 0.797(4) 0.5534(8) 0.0347(13) Uani 0.712(5) 1 d D U P A 1
C4 C 0.4052(18) 0.593(2) 0.6061(6) 0.0358(15) Uani 0.712(5) 1 d D U P A 1
C5 C 0.4076(15) 0.281(2) 0.7048(5) 0.0388(18) Uani 0.712(5) 1 d D U P A 1
H5 H 0.432230 0.169950 0.746204 0.047 Uiso 0.712(5) 1 calc R . P A 1
C6 C 0.2184(16) 0.2846(19) 0.6599(5) 0.0402(18) Uani 0.712(5) 1 d D U P A 1
H6 H 0.098664 0.162685 0.666481 0.048 Uiso 0.712(5) 1 calc R . P A 1
F3 F 0.802(2) 0.907(3) 0.6138(6) 0.038(3) Uani 0.356(2) 1 d D U P A 1
N2 N 0.196(2) 0.471(3) 0.6023(7) 0.0393(16) Uani 0.712(5) 1 d D U P A 1
S1 S 0.5967(5) 0.5020(6) 0.67718(15) 0.0426(9) Uani 0.712(5) 1 d D U P A 1
C1A C 0.720(5) 1.153(10) 0.499(2) 0.0378(17) Uani 0.288(5) 1 d D U P A 2
H1A H 0.855917 1.252566 0.496403 0.045 Uiso 0.288(5) 1 calc R . P A 2
C2A C 0.683(4) 0.961(9) 0.550(2) 0.0364(14) Uani 0.288(5) 1 d D U P A 2
C3A C 0.475(5) 0.827(9) 0.549(2) 0.0347(13) Uani 0.288(5) 1 d D U P A 2
C4A C 0.462(4) 0.634(5) 0.6076(13) 0.0379(18) Uani 0.288(5) 1 d D U P A 2
C5A C 0.328(4) 0.281(5) 0.6866(10) 0.041(2) Uani 0.288(5) 1 d D U P A 2
H5A H 0.252836 0.148781 0.712412 0.049 Uiso 0.288(5) 1 calc R . P A 2
C6A C 0.535(3) 0.382(4) 0.7039(12) 0.041(2) Uani 0.288(5) 1 d D U P A 2
H6A H 0.625559 0.309159 0.743835 0.049 Uiso 0.288(5) 1 calc R . P A 2
F3A F 0.834(5) 0.852(8) 0.5986(16) 0.038(3) Uani 0.144(2) 1 d D U P A 2
N2A N 0.623(4) 0.596(5) 0.6649(12) 0.0393(16) Uani 0.288(5) 1 d D U P A 2
S1A S 0.2272(17) 0.434(2) 0.6096(6) 0.0426(9) Uani 0.288(5) 1 d D U P A 2

loop_
_atom_site_aniso_label
_atom_site_aniso_U_11
_atom_site_aniso_U_22
_atom_site_aniso_U_33
_atom_site_aniso_U_23
_atom_site_aniso_U_13
_atom_site_aniso_U_12
C1 0.041(3) 0.038(3) 0.034(3) 0.000(3) 0.002(3) 0.006(3)
C2 0.040(3) 0.037(3) 0.031(3) -0.001(2) 0.000(2) 0.008(2)
C3 0.040(3) 0.034(3) 0.030(2) -0.004(2) 0.004(2) 0.007(2)
C4 0.039(3) 0.035(3) 0.034(3) -0.004(2) 0.003(3) 0.004(3)
C5 0.041(4) 0.039(3) 0.037(3) 0.001(3) 0.001(3) 0.001(3)
C6 0.042(3) 0.039(3) 0.039(3) 0.001(3) 0.001(3) -0.002(3)
F3 0.033(4) 0.044(5) 0.037(5) -0.001(4) 0.000(4) 0.005(4)
N2 0.043(3) 0.036(3) 0.039(3) 0.002(2) 0.001(2) 0.001(2)
S1 0.0414(14) 0.0425(17) 0.0433(15) 0.0036(12) 0.0010(10) 0.0015(12)
C1A 0.041(3) 0.038(3) 0.034(3) 0.000(3) 0.002(3) 0.006(3)
C2A 0.040(3) 0.037(3) 0.031(3) -0.001(2) 0.000(2) 0.008(2)
C3A 0.040(3) 0.034(3) 0.030(2) -0.004(2) 0.004(2) 0.007(2)
C4A 0.041(3) 0.036(3) 0.037(3) -0.002(3) 0.004(3) 0.004(3)
C5A 0.042(4) 0.039(3) 0.040(3) 0.003(3) 0.001(3) 0.001(3)
C6A 0.043(4) 0.039(4) 0.040(4) 0.004(4) 0.002(4) 0.001(4)
F3A 0.033(4) 0.044(5) 0.037(5) -0.001(4) 0.000(4) 0.005(4)
N2A 0.043(3) 0.036(3) 0.039(3) 0.002(2) 0.001(2) 0.001(2)
S1A 0.0414(14) 0.0425(17) 0.0433(15) 0.0036(12) 0.0010(10) 0.0015(12)

loop_
_atom_type_symbol
_atom_type_description
_atom_type_scat_dispersion_real
_atom_type_scat_dispersion_imag
_atom_type_scat_source
C C 0.0033 0.0016 'International Tables Vol C Tables 4.2.6.8 and 6.1.1.4'
H H 0.0000 0.0000 'International Tables Vol C Tables 4.2.6.8 and 6.1.1.4'
F F 0.0171 0.0103 'International Tables Vol C Tables 4.2.6.8 and 6.1.1.4'
N N 0.0061 0.0033 'International Tables Vol C Tables 4.2.6.8 and 6.1.1.4'
S S 0.1246 0.1234 'International Tables Vol C Tables 4.2.6.8 and 6.1.1.4'

loop_
_geom_angle_atom_site_label_1
_geom_angle_atom_site_label_2
_geom_angle_atom_site_label_3
_geom_angle
_geom_angle_site_symmetry_1
_geom_angle_site_symmetry_3
C2 C1 H1 118.0 . .
C2 C1 C3 124.1(10) . 3_676
C3 C1 H1 118.0 3_676 .
C1 C2 C3 122.8(9) . .
F3 C2 C1 120.2(11) . .
F3 C2 C3 116.7(9) . .
C1 C3 C4 122.8(9) 3_676 .
C2 C3 C1 113.1(7) . 3_676
C2 C3 C4 124.0(8) . .
C3 C4 S1 123.0(7) . .
N2 C4 C3 120.6(9) . .
N2 C4 S1 116.4(7) . .
C6 C5 H5 125.1 . .
C6 C5 S1 109.7(7) . .
S1 C5 H5 125.1 . .
C5 C6 H6 120.0 . .
C5 C6 N2 120.1(9) . .
N2 C6 H6 120.0 . .
C4 N2 C6 103.4(9) . .
C5 S1 C4 90.2(4) . .
C2A C1A H1A 125.7 . .
C2A C1A C3A 109(2) . 3_676
C3A C1A H1A 125.7 3_676 .
C1A C2A C3A 121(2) . .
F3A C2A C1A 128(2) . .
F3A C2A C3A 111(2) . .
C1A C3A C4A 115(2) 3_676 .
C2A C3A C4A 114.4(17) . .
C3A C4A S1A 120.0(15) . .
N2A C4A C3A 126.2(16) . .
N2A C4A S1A 113.8(13) . .
C6A C5A H5A 127.0 . .
C6A C5A S1A 105.9(14) . .
S1A C5A H5A 127.0 . .
C5A C6A H6A 118.8 . .
C5A C6A N2A 122.4(18) . .
N2A C6A H6A 118.8 . .
C4A N2A C6A 104.0(15) . .
C5A S1A C4A 93.5(11) . .

loop_
_geom_bond_atom_site_label_1
_geom_bond_atom_site_label_2
_geom_bond_distance
_geom_bond_site_symmetry_2
C1 H1 0.9500 .
C1 C2 1.394(5) .
C1 C3 1.398(5) 3_676
C2 C3 1.394(5) .
C2 F3 1.325(10) .
C3 C4 1.463(9) .
C4 N2 1.377(15) .
C4 S1 1.722(10) .
C5 H5 0.9500 .
C5 C6 1.334(13) .
C5 S1 1.687(9) .
C6 H6 0.9500 .
C6 N2 1.417(15) .
C1A H1A 0.9500 .
C1A C2A 1.394(5) .
C1A C3A 1.397(5) 3_676
C2A C3A 1.396(5) .
C2A F3A 1.324(11) .
C3A C4A 1.461(11) .
C4A N2A 1.377(16) .
C4A S1A 1.714(12) .
C5A H5A 0.9500 .
C5A C6A 1.334(15) .
C5A S1A 1.688(10) .
C6A H6A 0.9500 .
C6A N2A 1.417(16) .

loop_
_geom_torsion_atom_site_label_1
_geom_torsion_atom_site_label_2
_geom_torsion_atom_site_label_3
_geom_torsion_atom_site_label_4
_geom_torsion
_geom_torsion_site_symmetry_1
_geom_torsion_site_symmetry_4
C1 C2 C3 C1 1(3) . 3_676
C1 C2 C3 C4 -179.2(19) . .
C1 C3 C4 N2 -5(3) 3_676 .
C1 C3 C4 S1 177.4(19) 3_676 .
C2 C3 C4 N2 175.8(18) . .
C2 C3 C4 S1 -2(3) . .
C3 C1 C2 C3 -2(4) 3_676 .
C3 C1 C2 F3 -175(2) 3_676 .
C3 C4 N2 C6 178.1(14) . .
C3 C4 S1 C5 179.9(14) . .
C5 C6 N2 C4 5.1(15) . .
C6 C5 S1 C4 1.0(8) . .
F3 C2 C3 C1 175(2) . 3_676
F3 C2 C3 C4 -6(3) . .
N2 C4 S1 C5 2.0(11) . .
S1 C4 N2 C6 -4.0(14) . .
S1 C5 C6 N2 -3.9(13) . .
C1A C2A C3A C1A 1(10) . 3_676
C1A C2A C3A C4A -179(5) . .
C1A C3A C4A N2A -173(5) 3_676 .
C1A C3A C4A S1A 5(6) 3_676 .
C2A C3A C4A N2A 7(6) . .
C2A C3A C4A S1A -175(3) . .
C3A C1A C2A C3A -1(8) 3_676 .
C3A C1A C2A F3A 169(6) 3_676 .
C3A C4A N2A C6A -178(4) . .
C3A C4A S1A C5A -179(3) . .
C5A C6A N2A C4A -6(4) . .
C6A C5A S1A C4A -2(2) . .
F3A C2A C3A C1A -170(7) . 3_676
F3A C2A C3A C4A 10(6) . .
N2A C4A S1A C5A -1(3) . .
S1A C4A N2A C6A 4(3) . .
S1A C5A C6A N2A 6(3) . .

loop_
_twin_individual_id
_twin_individual_mass_fraction_refined
1 0.860(3)
2 0.140(3)
